data_7716110
loop_
_publ_author_name
'Bourne, Connor'
'Dong, Huanhuan'
'McKain, Katharine'
'Mayer, Lena C.'
'McKay, Aidan P.'
'Cordes, David B.'
'Slawin, Alexandra M. Z.'
'Stasch, Andreas'

_publ_section_title
;
 Alkyl backbone variations in common &#x3b2;-diketiminate ligands and
 applications to <i>N</i>-heterocyclic silylene chemistry.
;
_journal_issue 23
_journal_name_full 'Dalton transactions (Cambridge, England : 2003)'
_journal_page_first 9887
_journal_page_last 9895
_journal_paper_doi 10.1039/d4dt01298d
_journal_volume 53
_journal_year 2024
_chemical_formula_moiety 'C23 H30 N2'
_chemical_formula_sum 'C23 H30 N2'
_chemical_formula_weight 334.50
_space_group_crystal_system monoclinic
_space_group_IT_number 14
_space_group_name_Hall '-P 2yn'
_space_group_name_H-M_alt 'P 1 21/n 1'
_atom_sites_solution_hydrogens mixed
_atom_sites_solution_primary direct
_atom_sites_solution_secondary difmap
_audit_creation_date 2023-07-18
_audit_creation_method 'by CrystalStructure 4.3'
_audit_update_record
;
2024-04-30 deposited with the CCDC.	2024-05-21 downloaded from the CCDC.
;
_cell_angle_alpha 90.0000
_cell_angle_beta 104.589(4)
_cell_angle_gamma 90.0000
_cell_formula_units_Z 4
_cell_length_a 11.479(2)
_cell_length_b 11.1228(16)
_cell_length_c 16.637(3)
_cell_measurement_reflns_used 4434
_cell_measurement_temperature 173
_cell_measurement_theta_max 27.50
_cell_measurement_theta_min 1.90
_cell_volume 2055.7(6)
_computing_cell_refinement 'CrystalClear-SM Expert 2.1 b45'
_computing_data_collection 'CrystalClear-SM Expert 2.1 b45 (Rigaku, 2015)'
_computing_data_reduction 'CrystalClear-SM Expert 2.1 b45'
_computing_molecular_graphics 'CrystalStructure 4.3'
_computing_publication_material 'CrystalStructure 4.3 (Rigaku, 2018)'
_computing_structure_refinement 'SHELXL Version 2019/3 (Sheldrick, 2008)'
_computing_structure_solution 'SIR2011 (Burla, et al., 2012)'
_diffrn_ambient_temperature 173
_diffrn_detector_area_resol_mean 5.814
_diffrn_measured_fraction_theta_full 0.997
_diffrn_measured_fraction_theta_max 0.997
_diffrn_measurement_device_type 'Rigaku XtaLAB P200'
_diffrn_measurement_method \w
_diffrn_radiation_type 'Mo K\a'
_diffrn_radiation_wavelength 0.71073
_diffrn_reflns_av_R_equivalents 0.0281
_diffrn_reflns_av_unetI/netI 0.0153
_diffrn_reflns_Laue_measured_fraction_full 0.997
_diffrn_reflns_Laue_measured_fraction_max 0.997
_diffrn_reflns_limit_h_max 13
_diffrn_reflns_limit_h_min -13
_diffrn_reflns_limit_k_max 13
_diffrn_reflns_limit_k_min -13
_diffrn_reflns_limit_l_max 20
_diffrn_reflns_limit_l_min -19
_diffrn_reflns_number 24677
_diffrn_reflns_point_group_measured_fraction_full 0.997
_diffrn_reflns_point_group_measured_fraction_max 0.997
_diffrn_reflns_theta_full 25.242
_diffrn_reflns_theta_max 25.376
_diffrn_reflns_theta_min 1.947
_diffrn_standards_number 0
_exptl_absorpt_coefficient_mu 0.063
_exptl_absorpt_correction_T_max 0.997
_exptl_absorpt_correction_T_min 0.922
_exptl_absorpt_correction_type multi-scan
_exptl_absorpt_process_details 'REQAB (Rigaku, 1998)'
_exptl_crystal_colour yellow
_exptl_crystal_density_diffrn 1.081
_exptl_crystal_density_method 'not measured'
_exptl_crystal_description prism
_exptl_crystal_F_000 728.00
_exptl_crystal_size_max 0.270
_exptl_crystal_size_mid 0.260
_exptl_crystal_size_min 0.050
_refine_diff_density_max 0.19
_refine_diff_density_min -0.19
_refine_ls_extinction_method none
_refine_ls_goodness_of_fit_ref 1.023
_refine_ls_hydrogen_treatment mixed
_refine_ls_number_parameters 236
_refine_ls_number_reflns 3765
_refine_ls_number_restraints 1
_refine_ls_R_factor_all 0.0564
_refine_ls_R_factor_gt 0.0459
_refine_ls_shift/su_max 0.000
_refine_ls_structure_factor_coef Fsqd
_refine_ls_weighting_details 'w = 1/[\s^2^(Fo^2^)+(0.0550P)^2^+0.7808P] where P=(Fo^2^+2Fc^2^)/3'
_refine_ls_weighting_scheme calc
_refine_ls_wR_factor_gt 0.1171
_refine_ls_wR_factor_ref 0.1252
_reflns_Friedel_coverage 0.000
_reflns_number_gt 3123
_reflns_number_total 3765
_reflns_threshold_expression F^2^>2.0\s(F^2^)
_cod_data_source_file d4dt01298d2.cif
_cod_data_source_block aslm1
_cod_depositor_comments 'Adding full bibliography for 7716105--7716116.cif.'
_cod_database_code 7716110
_shelx_shelxl_version_number 2019/3

loop_
_space_group_symop_id
_space_group_symop_operation_xyz
1 +X,+Y,+Z
2 1/2-X,1/2+Y,1/2-Z
3 -X,-Y,-Z
4 -1/2+X,-1/2-Y,-1/2+Z

loop_
_atom_site_label
_atom_site_type_symbol
_atom_site_fract_x
_atom_site_fract_y
_atom_site_fract_z
_atom_site_U_iso_or_equiv
_atom_site_adp_type
_atom_site_occupancy
_atom_site_site_symmetry_order
_atom_site_calc_flag
_atom_site_refinement_flags_posn
_atom_site_refinement_flags_adp
_atom_site_refinement_flags_occupancy
_atom_site_disorder_assembly
_atom_site_disorder_group
N1 N 0.42117(12) 0.10727(12) 0.83672(8) 0.0402(3) Uani 1 1 d D . . . .
H1 H 0.4940(14) 0.1479(17) 0.8549(12) 0.063(6) Uiso 1 1 d D . . . .
N5 N 0.57469(11) 0.28125(11) 0.81590(8) 0.0382(3) Uani 1 1 d . . . . .
C2 C 0.35367(13) 0.14317(14) 0.76175(9) 0.0374(3) Uani 1 1 d . . . . .
C3 C 0.38920(14) 0.23639(14) 0.71938(9) 0.0409(4) Uani 1 1 d . . . . .
H3 H 0.335544 0.259217 0.668289 0.049 Uiso 1 1 calc R U . . .
C4 C 0.49905(14) 0.30239(13) 0.74471(9) 0.0384(4) Uani 1 1 d . . . . .
C6 C 0.38942(13) 0.01514(13) 0.88699(8) 0.0350(3) Uani 1 1 d . . . . .
C7 C 0.30281(14) 0.03855(14) 0.93071(9) 0.0405(4) Uani 1 1 d . . . . .
C8 C 0.27321(15) -0.05313(17) 0.97892(9) 0.0480(4) Uani 1 1 d . . . . .
H8 H 0.213087 -0.039343 1.008026 0.058 Uiso 1 1 calc R U . . .
C9 C 0.32903(16) -0.16294(16) 0.98529(10) 0.0504(4) Uani 1 1 d . . . . .
H9 H 0.307254 -0.224577 1.018262 0.060 Uiso 1 1 calc R U . . .
C10 C 0.41657(16) -0.18354(15) 0.94382(10) 0.0481(4) Uani 1 1 d . . . . .
H10 H 0.456142 -0.259230 0.949444 0.058 Uiso 1 1 calc R U . . .
C11 C 0.44844(14) -0.09549(14) 0.89365(9) 0.0405(4) Uani 1 1 d . . . . .
C12 C 0.24445(18) 0.16014(17) 0.92745(12) 0.0585(5) Uani 1 1 d . . . . .
H12A H 0.193952 0.162504 0.966953 0.070 Uiso 1 1 calc R U . . .
H12B H 0.194545 0.174936 0.871225 0.070 Uiso 1 1 calc R U . . .
H12C H 0.306822 0.222186 0.942064 0.070 Uiso 1 1 calc R U . . .
C13 C 0.54396(18) -0.11972(19) 0.84824(12) 0.0597(5) Uani 1 1 d . . . . .
H13A H 0.516103 -0.091700 0.790744 0.072 Uiso 1 1 calc R U . . .
H13B H 0.560113 -0.206257 0.848626 0.072 Uiso 1 1 calc R U . . .
H13C H 0.617899 -0.076971 0.875783 0.072 Uiso 1 1 calc R U . . .
C14 C 0.24087(14) 0.07436(15) 0.72216(9) 0.0428(4) Uani 1 1 d . . . . .
H14A H 0.206730 0.040372 0.766273 0.051 Uiso 1 1 calc R U . . .
H14B H 0.180736 0.130347 0.688737 0.051 Uiso 1 1 calc R U . . .
C15 C 0.26325(19) -0.0258(2) 0.66731(15) 0.0804(7) Uani 1 1 d . . . . .
H15A H 0.323594 -0.080965 0.699882 0.096 Uiso 1 1 calc R U . . .
H15B H 0.292696 0.007731 0.621636 0.096 Uiso 1 1 calc R U . . .
H15C H 0.188050 -0.069610 0.644642 0.096 Uiso 1 1 calc R U . . .
C16 C 0.52117(16) 0.39533(16) 0.68411(10) 0.0502(4) Uani 1 1 d . . . . .
H16A H 0.589362 0.446973 0.712570 0.060 Uiso 1 1 calc R U . . .
H16B H 0.449035 0.447101 0.666789 0.060 Uiso 1 1 calc R U . . .
C17 C 0.5490(2) 0.3413(2) 0.60733(14) 0.0837(8) Uani 1 1 d . . . . .
H17A H 0.483271 0.287768 0.579798 0.100 Uiso 1 1 calc R U . . .
H17B H 0.624229 0.295486 0.623464 0.100 Uiso 1 1 calc R U . . .
H17C H 0.557605 0.405847 0.569110 0.100 Uiso 1 1 calc R U . . .
C18 C 0.68631(13) 0.34204(13) 0.84151(9) 0.0339(3) Uani 1 1 d . . . . .
C19 C 0.69500(13) 0.44887(14) 0.88698(9) 0.0380(3) Uani 1 1 d . . . . .
C20 C 0.80692(16) 0.50218(17) 0.91632(10) 0.0509(4) Uani 1 1 d . . . . .
H20 H 0.812982 0.574877 0.947075 0.061 Uiso 1 1 calc R U . . .
C21 C 0.90841(16) 0.4525(2) 0.90199(11) 0.0602(5) Uani 1 1 d . . . . .
H21 H 0.984028 0.491315 0.921302 0.072 Uiso 1 1 calc R U . . .
C22 C 0.90024(15) 0.3459(2) 0.85938(11) 0.0585(5) Uani 1 1 d . . . . .
H22 H 0.971373 0.310602 0.850603 0.070 Uiso 1 1 calc R U . . .
C23 C 0.79029(15) 0.28815(16) 0.82866(10) 0.0460(4) Uani 1 1 d . . . . .
C24 C 0.58475(17) 0.50397(17) 0.90473(12) 0.0576(5) Uani 1 1 d . . . . .
H24A H 0.540815 0.442601 0.927526 0.069 Uiso 1 1 calc R U . . .
H24B H 0.532830 0.536022 0.853177 0.069 Uiso 1 1 calc R U . . .
H24C H 0.608602 0.569262 0.945080 0.069 Uiso 1 1 calc R U . . .
C25 C 0.7822(2) 0.17004(19) 0.78387(15) 0.0749(6) Uani 1 1 d . . . . .
H25A H 0.730241 0.178826 0.727606 0.090 Uiso 1 1 calc R U . . .
H25B H 0.748326 0.109140 0.814034 0.090 Uiso 1 1 calc R U . . .
H25C H 0.862831 0.145062 0.780734 0.090 Uiso 1 1 calc R U . . .

loop_
_atom_site_aniso_label
_atom_site_aniso_U_11
_atom_site_aniso_U_22
_atom_site_aniso_U_33
_atom_site_aniso_U_23
_atom_site_aniso_U_13
_atom_site_aniso_U_12
N1 0.0397(7) 0.0440(7) 0.0344(7) 0.0079(6) 0.0049(6) -0.0124(6)
N5 0.0393(7) 0.0371(7) 0.0370(7) 0.0047(5) 0.0074(5) -0.0074(5)
C2 0.0374(8) 0.0404(8) 0.0338(8) 0.0027(6) 0.0080(6) -0.0039(6)
C3 0.0407(8) 0.0453(9) 0.0337(8) 0.0092(7) 0.0036(6) -0.0057(7)
C4 0.0428(9) 0.0352(8) 0.0375(8) 0.0058(6) 0.0109(7) -0.0015(6)
C6 0.0393(8) 0.0362(8) 0.0277(7) 0.0021(6) 0.0049(6) -0.0078(6)
C7 0.0430(8) 0.0431(8) 0.0347(8) 0.0001(7) 0.0084(6) -0.0055(7)
C8 0.0476(9) 0.0630(11) 0.0340(8) 0.0027(8) 0.0116(7) -0.0134(8)
C9 0.0610(11) 0.0504(10) 0.0340(8) 0.0114(7) 0.0015(8) -0.0192(8)
C10 0.0603(11) 0.0356(8) 0.0394(9) 0.0034(7) -0.0041(8) -0.0045(7)
C11 0.0444(9) 0.0413(8) 0.0318(8) -0.0038(6) 0.0023(6) -0.0040(7)
C12 0.0639(12) 0.0561(11) 0.0585(11) -0.0010(9) 0.0212(9) 0.0085(9)
C13 0.0608(12) 0.0670(12) 0.0513(10) -0.0070(9) 0.0142(9) 0.0107(10)
C14 0.0379(8) 0.0495(9) 0.0383(8) 0.0071(7) 0.0045(7) -0.0084(7)
C15 0.0516(12) 0.0912(17) 0.0954(17) -0.0445(14) 0.0127(11) -0.0202(11)
C16 0.0486(10) 0.0488(10) 0.0487(10) 0.0169(8) 0.0034(8) -0.0117(8)
C17 0.0901(16) 0.0992(18) 0.0796(15) 0.0408(14) 0.0549(13) 0.0221(14)
C18 0.0345(8) 0.0359(8) 0.0313(7) 0.0077(6) 0.0084(6) -0.0009(6)
C19 0.0408(8) 0.0375(8) 0.0352(8) 0.0048(6) 0.0089(6) -0.0005(6)
C20 0.0546(10) 0.0540(10) 0.0412(9) -0.0022(8) 0.0067(8) -0.0152(8)
C21 0.0400(10) 0.0937(15) 0.0445(10) 0.0007(10) 0.0061(8) -0.0195(10)
C22 0.0354(9) 0.0922(15) 0.0508(10) 0.0141(10) 0.0162(8) 0.0106(9)
C23 0.0472(9) 0.0506(10) 0.0423(9) 0.0067(7) 0.0154(7) 0.0095(7)
C24 0.0563(11) 0.0529(11) 0.0640(12) -0.0086(9) 0.0160(9) 0.0098(9)
C25 0.0825(15) 0.0617(13) 0.0851(15) -0.0070(11) 0.0298(12) 0.0245(11)

loop_
_atom_type_symbol
_atom_type_description
_atom_type_scat_dispersion_real
_atom_type_scat_dispersion_imag
_atom_type_scat_source
C C 0.0033 0.0016
;
International Tables for Crystallography
(Vol. C, Tables 4.2.6.8 and 6.1.1.4)
;
H H 0.0000 0.0000
;
International Tables for Crystallography
(Vol. C, Table 6.1.1.4)
;
N N 0.0061 0.0033
;
International Tables for Crystallography
(Vol. C, Tables 4.2.6.8 and 6.1.1.4)
;

loop_
_geom_angle_atom_site_label_1
_geom_angle_atom_site_label_2
_geom_angle_atom_site_label_3
_geom_angle
_geom_angle_site_symmetry_1
_geom_angle_site_symmetry_3
_geom_angle_publ_flag
C2 N1 C6 125.52(13) . . ?
C2 N1 H1 114.5(12) . . ?
C6 N1 H1 119.9(12) . . ?
C4 N5 C18 122.21(12) . . ?
N1 C2 C3 121.43(14) . . ?
N1 C2 C14 118.91(13) . . ?
C3 C2 C14 119.57(13) . . ?
C2 C3 C4 126.26(14) . . ?
C2 C3 H3 116.9 . . ?
C4 C3 H3 116.9 . . ?
N5 C4 C3 120.85(13) . . ?
N5 C4 C16 123.07(14) . . ?
C3 C4 C16 116.08(13) . . ?
C11 C6 C7 121.21(14) . . ?
C11 C6 N1 119.28(13) . . ?
C7 C6 N1 119.47(14) . . ?
C8 C7 C6 118.23(15) . . ?
C8 C7 C12 120.56(15) . . ?
C6 C7 C12 121.20(14) . . ?
C9 C8 C7 121.34(16) . . ?
C9 C8 H8 119.3 . . ?
C7 C8 H8 119.3 . . ?
C8 C9 C10 119.77(15) . . ?
C8 C9 H9 120.1 . . ?
C10 C9 H9 120.1 . . ?
C9 C10 C11 121.26(16) . . ?
C9 C10 H10 119.4 . . ?
C11 C10 H10 119.4 . . ?
C10 C11 C6 118.13(15) . . ?
C10 C11 C13 120.61(16) . . ?
C6 C11 C13 121.25(15) . . ?
C7 C12 H12A 109.5 . . ?
C7 C12 H12B 109.5 . . ?
H12A C12 H12B 109.5 . . ?
C7 C12 H12C 109.5 . . ?
H12A C12 H12C 109.5 . . ?
H12B C12 H12C 109.5 . . ?
C11 C13 H13A 109.5 . . ?
C11 C13 H13B 109.5 . . ?
H13A C13 H13B 109.5 . . ?
C11 C13 H13C 109.5 . . ?
H13A C13 H13C 109.5 . . ?
H13B C13 H13C 109.5 . . ?
C15 C14 C2 112.52(14) . . ?
C15 C14 H14A 109.1 . . ?
C2 C14 H14A 109.1 . . ?
C15 C14 H14B 109.1 . . ?
C2 C14 H14B 109.1 . . ?
H14A C14 H14B 107.8 . . ?
C14 C15 H15A 109.5 . . ?
C14 C15 H15B 109.5 . . ?
H15A C15 H15B 109.5 . . ?
C14 C15 H15C 109.5 . . ?
H15A C15 H15C 109.5 . . ?
H15B C15 H15C 109.5 . . ?
C4 C16 C17 113.45(16) . . ?
C4 C16 H16A 108.9 . . ?
C17 C16 H16A 108.9 . . ?
C4 C16 H16B 108.9 . . ?
C17 C16 H16B 108.9 . . ?
H16A C16 H16B 107.7 . . ?
C16 C17 H17A 109.5 . . ?
C16 C17 H17B 109.5 . . ?
H17A C17 H17B 109.5 . . ?
C16 C17 H17C 109.5 . . ?
H17A C17 H17C 109.5 . . ?
H17B C17 H17C 109.5 . . ?
C19 C18 C23 119.95(14) . . ?
C19 C18 N5 120.28(13) . . ?
C23 C18 N5 119.44(14) . . ?
C20 C19 C18 119.15(15) . . ?
C20 C19 C24 120.55(16) . . ?
C18 C19 C24 120.30(14) . . ?
C21 C20 C19 121.44(17) . . ?
C21 C20 H20 119.3 . . ?
C19 C20 H20 119.3 . . ?
C20 C21 C22 119.35(17) . . ?
C20 C21 H21 120.3 . . ?
C22 C21 H21 120.3 . . ?
C21 C22 C23 121.70(16) . . ?
C21 C22 H22 119.1 . . ?
C23 C22 H22 119.1 . . ?
C22 C23 C18 118.36(16) . . ?
C22 C23 C25 121.49(17) . . ?
C18 C23 C25 120.14(16) . . ?
C19 C24 H24A 109.5 . . ?
C19 C24 H24B 109.5 . . ?
H24A C24 H24B 109.5 . . ?
C19 C24 H24C 109.5 . . ?
H24A C24 H24C 109.5 . . ?
H24B C24 H24C 109.5 . . ?
C23 C25 H25A 109.5 . . ?
C23 C25 H25B 109.5 . . ?
H25A C25 H25B 109.5 . . ?
C23 C25 H25C 109.5 . . ?
H25A C25 H25C 109.5 . . ?
H25B C25 H25C 109.5 . . ?

loop_
_geom_bond_atom_site_label_1
_geom_bond_atom_site_label_2
_geom_bond_distance
_geom_bond_site_symmetry_2
_geom_bond_publ_flag
N1 C2 1.3522(19) . ?
N1 C6 1.4269(18) . ?
N1 H1 0.931(15) . ?
N5 C4 1.3016(19) . ?
N5 C18 1.4162(19) . ?
C2 C3 1.372(2) . ?
C2 C14 1.506(2) . ?
C3 C4 1.428(2) . ?
C3 H3 0.9500 . ?
C4 C16 1.510(2) . ?
C6 C11 1.396(2) . ?
C6 C7 1.396(2) . ?
C7 C8 1.391(2) . ?
C7 C12 1.504(2) . ?
C8 C9 1.371(3) . ?
C8 H8 0.9500 . ?
C9 C10 1.374(3) . ?
C9 H9 0.9500 . ?
C10 C11 1.394(2) . ?
C10 H10 0.9500 . ?
C11 C13 1.504(2) . ?
C12 H12A 0.9800 . ?
C12 H12B 0.9800 . ?
C12 H12C 0.9800 . ?
C13 H13A 0.9800 . ?
C13 H13B 0.9800 . ?
C13 H13C 0.9800 . ?
C14 C15 1.503(3) . ?
C14 H14A 0.9900 . ?
C14 H14B 0.9900 . ?
C15 H15A 0.9800 . ?
C15 H15B 0.9800 . ?
C15 H15C 0.9800 . ?
C16 C17 1.517(3) . ?
C16 H16A 0.9900 . ?
C16 H16B 0.9900 . ?
C17 H17A 0.9800 . ?
C17 H17B 0.9800 . ?
C17 H17C 0.9800 . ?
C18 C19 1.399(2) . ?
C18 C23 1.399(2) . ?
C19 C20 1.387(2) . ?
C19 C24 1.501(2) . ?
C20 C21 1.364(3) . ?
C20 H20 0.9500 . ?
C21 C22 1.372(3) . ?
C21 H21 0.9500 . ?
C22 C23 1.394(3) . ?
C22 H22 0.9500 . ?
C23 C25 1.502(3) . ?
C24 H24A 0.9800 . ?
C24 H24B 0.9800 . ?
C24 H24C 0.9800 . ?
C25 H25A 0.9800 . ?
C25 H25B 0.9800 . ?
C25 H25C 0.9800 . ?

loop_
_geom_hbond_atom_site_label_D
_geom_hbond_atom_site_label_H
_geom_hbond_atom_site_label_A
_geom_hbond_distance_DH
_geom_hbond_distance_HA
_geom_hbond_distance_DA
_geom_hbond_angle_DHA
_geom_hbond_site_symmetry_A
_geom_hbond_publ_flag
N1 H1 N5 0.931(15) 1.945(17) 2.6977(17) 136.5(17) . yes

loop_
_geom_torsion_atom_site_label_1
_geom_torsion_atom_site_label_2
_geom_torsion_atom_site_label_3
_geom_torsion_atom_site_label_4
_geom_torsion
_geom_torsion_site_symmetry_1
_geom_torsion_site_symmetry_2
_geom_torsion_site_symmetry_3
_geom_torsion_site_symmetry_4
_geom_torsion_publ_flag
C6 N1 C2 C3 177.10(15) . . . . ?
C6 N1 C2 C14 -6.5(2) . . . . ?
N1 C2 C3 C4 2.9(3) . . . . ?
C14 C2 C3 C4 -173.54(15) . . . . ?
C18 N5 C4 C3 177.66(14) . . . . ?
C18 N5 C4 C16 -1.8(2) . . . . ?
C2 C3 C4 N5 -3.7(3) . . . . ?
C2 C3 C4 C16 175.80(16) . . . . ?
C2 N1 C6 C11 106.64(18) . . . . ?
C2 N1 C6 C7 -75.4(2) . . . . ?
C11 C6 C7 C8 -2.4(2) . . . . ?
N1 C6 C7 C8 179.70(13) . . . . ?
C11 C6 C7 C12 176.38(15) . . . . ?
N1 C6 C7 C12 -1.5(2) . . . . ?
C6 C7 C8 C9 1.5(2) . . . . ?
C12 C7 C8 C9 -177.32(16) . . . . ?
C7 C8 C9 C10 0.4(2) . . . . ?
C8 C9 C10 C11 -1.4(2) . . . . ?
C9 C10 C11 C6 0.4(2) . . . . ?
C9 C10 C11 C13 -179.63(16) . . . . ?
C7 C6 C11 C10 1.5(2) . . . . ?
N1 C6 C11 C10 179.36(13) . . . . ?
C7 C6 C11 C13 -178.46(15) . . . . ?
N1 C6 C11 C13 -0.6(2) . . . . ?
N1 C2 C14 C15 -90.7(2) . . . . ?
C3 C2 C14 C15 85.8(2) . . . . ?
N5 C4 C16 C17 108.5(2) . . . . ?
C3 C4 C16 C17 -70.9(2) . . . . ?
C4 N5 C18 C19 90.82(18) . . . . ?
C4 N5 C18 C23 -95.88(18) . . . . ?
C23 C18 C19 C20 2.2(2) . . . . ?
N5 C18 C19 C20 175.51(13) . . . . ?
C23 C18 C19 C24 -176.90(15) . . . . ?
N5 C18 C19 C24 -3.6(2) . . . . ?
C18 C19 C20 C21 -0.2(2) . . . . ?
C24 C19 C20 C21 178.95(17) . . . . ?
C19 C20 C21 C22 -1.6(3) . . . . ?
C20 C21 C22 C23 1.4(3) . . . . ?
C21 C22 C23 C18 0.6(3) . . . . ?
C21 C22 C23 C25 -178.51(18) . . . . ?
C19 C18 C23 C22 -2.4(2) . . . . ?
N5 C18 C23 C22 -175.74(14) . . . . ?
C19 C18 C23 C25 176.69(15) . . . . ?
N5 C18 C23 C25 3.4(2) . . . . ?
